data_4340711
loop_
_publ_author_name
'Lin, Kun'
'Rong, Yangchun'
'Wu, Hui'
'Huang, Qingzhen'
'You, Li'
'Ren, Yang'
'Fan, Longlong'
'Chen, Jun'
'Xing, Xianran'

_publ_section_title
;
 Ordered Structure and Thermal Expansion in Tungsten Bronze
 Pb2K0.5Li0.5Nb5O15.
;
_journal_issue 17
_journal_name_full 'Inorganic chemistry'
_journal_page_first 9174
_journal_page_last 9180
_journal_paper_doi 10.1021/ic501189n
_journal_volume 53
_journal_year 2014
_chemical_formula_iupac 'Pb2 K0.5 Li0.5 Nb5 O15'
_chemical_formula_structural tetragonal
_chemical_formula_sum 'K0.5 Nb5 O15 Pb2'
_chemical_formula_weight 1131
_chemical_name_common Pb2K0.5Nb5O15
_chemical_name_systematic ?
_space_group_IT_number 36
_symmetry_cell_setting orthorhombic
_symmetry_space_group_name_Hall 'B -2 -2b'
_symmetry_space_group_name_H-M 'B b 21 m'
_cell_angle_alpha 90.00000
_cell_angle_beta 90.00000
_cell_angle_gamma 90.00000
_cell_formula_units_Z 16
_cell_length_a 35.2811(3)
_cell_length_b 17.96624(15)
_cell_length_c 7.74968(6)
_cell_measurement_temperature 300
_cell_volume 4912.28(7)
_computing_structure_refinement FULLPROF
_computing_structure_solution Fullprof
_diffrn_ambient_temperature 300
_diffrn_measurement_device_type 'BT-1 diffractometer at NIST;beamline 11-ID-C at APS'
_diffrn_radiation_type 'Constant Wavelength Neutron Diffraction'
_diffrn_radiation_wavelength 1.54030
_diffrn_source neutron
_diffrn_source_type 'Synchrotron XRD'
_exptl_crystal_density_diffrn 6.28
_pd_char_colour white
_pd_meas_2theta_range_inc 0.050000
_pd_meas_2theta_range_max 167.75000
_pd_meas_2theta_range_min 3.00000
_pd_meas_number_of_points 3296
_pd_meas_scan_method step
_pd_prep_pressure 101
_pd_prep_temperature 300
_pd_proc_2theta_range_inc 0.050000
_pd_proc_2theta_range_max 167.7732
_pd_proc_2theta_range_min 3.0232
_pd_proc_ls_prof_R_factor 3.9367
_pd_proc_ls_prof_wR_expected 3.6433
_pd_proc_ls_prof_wR_factor 5.1018
_pd_proc_wavelength 1.540300
_pd_spec_mount_mode transmission
_pd_spec_shape irregular
_refine_ls_goodness_of_fit_all 1.96
_refine_ls_number_parameters 163
_refine_ls_number_reflns 3087
_refine_ls_number_restraints 0
_refine_ls_R_I_factor 4.2529
_cod_data_source_file ic501189n_si_002.cif
_cod_data_source_block PbK0.5L0.5Nb5O15
_cod_depositor_comments 'Adding full bibliography for 4340710--4340711.cif.'
_cod_original_formula_sum K0.5Nb5O15Pb2
_cod_database_code 4340711

loop_
_symmetry_equiv_pos_as_xyz
x,y,z
-x,y+1/2,z
-x,y+1/2,-z
x,y,-z
x+1/2,y,z+1/2
-x+1/2,y+1/2,z+1/2
-x+1/2,y+1/2,-z+1/2
x+1/2,y,-z+1/2

loop_
_atom_site_label
_atom_site_fract_x
_atom_site_fract_y
_atom_site_fract_z
_atom_site_U_iso_or_equiv
_atom_site_occupancy
_atom_site_adp_type
_atom_site_type_symbol
Nb1 0.12556(6) 0.4600(17) 0.25000 0.00402(4) 1.00000 Uiso Nb
Nb2 0.12523(6) -0.0404(18) 0.25000 0.00402(4) 1.00000 Uiso Nb
Nb3 0.03751(4) 0.5701(17) 0.25000 0.00402(4) 1.00000 Uiso Nb
Nb4 0.21577(5) 0.5670(18) 0.25000 0.00402(4) 1.00000 Uiso Nb
Nb5 0.03300(5) 0.3512(17) 0.25000 0.00402(4) 1.00000 Uiso Nb
Nb6 0.21726(5) 0.3549(17) 0.25000 0.00402(4) 1.00000 Uiso Nb
Nb7 0.07074(5) 0.1399(17) 0.25000 0.00402(4) 1.00000 Uiso Nb
Nb8 0.17703(4) 0.1431(18) 0.25000 0.00402(4) 1.00000 Uiso Nb
Nb9 0.07144(4) 0.7768(18) 0.25000 0.00402(4) 1.00000 Uiso Nb
Nb10 0.17974(5) 0.7864(17) 0.25000 0.00402(4) 1.00000 Uiso Nb
Pb(p1) 0.03805(5) -0.0175(17) 0.00000 0.01391(11) 0.74441(17) Uiso Pb
Pb(p2) 0.03532(4) -0.0240(17) 0.50000 0.01391(11) 0.74441(17) Uiso Pb
Pb(p3) 0.20805(4) -0.0182(17) 0.00000 0.01391(11) 0.74441(17) Uiso Pb
Pb(p4) 0.21063(5) -0.0015(17) 0.50000 0.01391(11) 0.74441(17) Uiso Pb
Pb(p5) 0.12858(6) 0.6478(17) 0.00000 0.01391(11) 0.74441(17) Uiso Pb
Pb(p6) 0.13433(4) 0.6577(18) 0.50000 0.01391(11) 0.74441(17) Uiso Pb
Pb(p7) 0.13191(5) 0.2992(17) 0.50000 0.01391(11) 0.74441(17) Uiso Pb
Pb(p8) 0.11616(4) 0.3067(17) 0.00000 0.01391(11) 0.74441(17) Uiso Pb
Pb(s1) 0.00101(8) 0.2139(18) 0.00000 0.01391(11) 0.51118(17) Uiso Pb
Pb(s2) 0.24672(7) 0.2061(17) 0.00000 0.01391(11) 0.51118(17) Uiso Pb
Pb(s3) 0.00259(8) 0.2084(18) 0.50000 0.01391(11) 0.51118(17) Uiso Pb
Pb(s4) 0.25036(8) 0.2099(17) 0.50000 0.01391(11) 0.51118(17) Uiso Pb
K(p1) 0.03805(5) -0.0175(17) 0.00000 0.01391(11) 0.25000 Uiso K
K(p2) 0.03532(4) -0.0240(17) 0.50000 0.01391(11) 0.25000 Uiso K
K(p3) 0.20805(4) -0.0182(17) 0.00000 0.01391(11) 0.25000 Uiso K
K(p4) 0.21063(5) -0.0015(17) 0.50000 0.01391(11) 0.25000 Uiso K
K(p5) 0.12858(6) 0.6478(17) 0.00000 0.01391(11) 0.25000 Uiso K
K(p6) 0.13433(4) 0.6577(18) 0.50000 0.01391(11) 0.25000 Uiso K
K(p7) 0.13191(5) 0.2992(17) 0.50000 0.01391(11) 0.25000 Uiso K
K(p8) 0.11616(4) 0.3067(17) 0.00000 0.01391(11) 0.25000 Uiso K
K(s1) 0.00101(8) 0.2139(18) 0.00000 0.01391(11) 0.00000 Uiso K
K(s2) 0.24672(7) 0.2061(17) 0.00000 0.01391(11) 0.00000 Uiso K
K(s3) 0.00259(8) 0.2084(18) 0.50000 0.01391(11) 0.00000 Uiso K
K(s4) 0.25036(8) 0.2099(17) 0.50000 0.01391(11) 0.00000 Uiso K
O1 0.11504(14) 0.4381(18) 0.00000 0.00905(8) 1.00000 Uiso O
O2 0.36458(14) -0.0600(18) 0.00000 0.00905(8) 1.00000 Uiso O
O3 0.13761(13) -0.0486(18) 0.00000 0.00905(8) 1.00000 Uiso O
O4 0.38773(13) 0.4485(18) 0.00000 0.00905(8) 1.00000 Uiso O
O5 0.46083(19) 0.0685(17) 0.50000 0.00905(8) 1.00000 Uiso O
O6 0.47365(17) 0.0529(18) 0.00000 0.00905(8) 1.00000 Uiso O
O7 0.27077(15) 0.0560(18) 0.50000 0.00905(8) 1.00000 Uiso O
O8 0.28772(17) 0.0613(18) 0.00000 0.00905(8) 1.00000 Uiso O
O9 0.04202(17) 0.3196(17) 0.00000 0.00905(8) 1.00000 Uiso O
O10 0.02372(19) 0.3552(18) 0.50000 0.00905(8) 1.00000 Uiso O
O11 0.22609(18) 0.3369(18) 0.00000 0.00905(8) 1.00000 Uiso O
O12 0.20607(17) 0.3357(18) 0.50000 0.00905(8) 1.00000 Uiso O
O13 0.07110(16) 0.1608(18) 0.00000 0.00905(8) 1.00000 Uiso O
O14 0.06768(17) 0.1162(18) 0.50000 0.00905(8) 1.00000 Uiso O
O15 0.17336(17) 0.1338(18) 0.00000 0.00905(8) 1.00000 Uiso O
O16 0.18840(16) 0.1243(18) 0.50000 0.00905(8) 1.00000 Uiso O
O17 0.42471(18) 0.2581(18) 0.50000 0.00905(8) 1.00000 Uiso O
O18 0.43279(19) 0.2713(18) 0.00000 0.00905(8) 1.00000 Uiso O
O19 0.33086(16) 0.2749(17) 0.50000 0.00905(8) 1.00000 Uiso O
O20 0.31576(15) 0.2501(18) 0.00000 0.00905(8) 1.00000 Uiso O
O21 0.41379(14) 0.0296(18) 0.2374(6) 0.00905(8) 1.00000 Uiso O
O22 0.33519(15) 0.0301(18) 0.2885(6) 0.00905(8) 1.00000 Uiso O
O23 0.45048(12) 0.1625(18) 0.2301(6) 0.00905(8) 1.00000 Uiso O
O24 0.30340(12) 0.1668(18) 0.2942(6) 0.00905(8) 1.00000 Uiso O
O25 0.01655(10) 0.4509(17) 0.2356(5) 0.00905(8) 1.00000 Uiso O
O26 0.23221(11) 0.4487(18) 0.2758(4) 0.00905(8) 1.00000 Uiso O
O27 0.02047(12) 0.0898(18) 0.1968(5) 0.00905(8) 1.00000 Uiso O
O28 0.23123(12) 0.0898(18) 0.2211(6) 0.00905(8) 1.00000 Uiso O
O29 0.08532(13) 0.0269(18) 0.2097(7) 0.00905(8) 1.00000 Uiso O
O30 0.16636(13) 0.0221(18) 0.2820(6) 0.00905(8) 1.00000 Uiso O
O31 0.12479(17) 0.1650(18) 0.2746(6) 0.00905(8) 1.00000 Uiso O
O32 0.37618(17) 0.2335(17) 0.2294(6) 0.00905(8) 1.00000 Uiso O
O33 0.41413(12) 0.3764(18) 0.2813(6) 0.00905(8) 1.00000 Uiso O
O34 0.33632(12) 0.3698(18) 0.2136(6) 0.00905(8) 1.00000 Uiso O
O35 0.48241(11) 0.2962(17) 0.2752(6) 0.00905(8) 1.00000 Uiso O
O36 0.26530(12) 0.3039(18) 0.2670(6) 0.00905(8) 1.00000 Uiso O
O37 0.04852(11) 0.2328(18) 0.2863(6) 0.00905(8) 1.00000 Uiso O
O38 0.19630(12) 0.2327(17) 0.2277(5) 0.00905(8) 1.00000 Uiso O
O39 0.08885(13) 0.3661(18) 0.2840(7) 0.00905(8) 1.00000 Uiso O
O40 0.16193(14) 0.3719(18) 0.2137(6) 0.00905(8) 1.00000 Uiso O

loop_
_atom_type_symbol
_atom_type_scat_length_neutron
_atom_type_scat_source
Nb 0.70540 V.F._Sears_Neutron_News_3_26_(1992)
Pb 0.94050 V.F._Sears_Neutron_News_3_26_(1992)
K 0.36700 V.F._Sears_Neutron_News_3_26_(1992)
Li -0.19000 V.F._Sears_Neutron_News_3_26_(1992)
O 0.58030 V.F._Sears_Neutron_News_3_26_(1992)

loop_
_geom_angle_atom_site_label_1
_geom_angle_atom_site_label_2
_geom_angle_atom_site_label_3
_geom_angle
O14 Nb7 O13 177

loop_
_geom_bond_atom_site_label_1
_geom_bond_atom_site_label_2
_geom_bond_distance
Nb7 O13 1.974
